data_7036531
loop_
_publ_author_name
'Sch\"adle, Dorothea'
'Meermann-Zimmermann, Melanie'
'Maichle-M\"ossmer, C\"acilia'
'Sch\"adle, Christoph'
'T\"ornroos, Karl W'
'Anwander, Reiner'

_publ_section_title
;
 Rare-earth metal methylidene complexes with Ln3(\m3-CH2)(\m3-Me)(\m2-Me)3
 core structure.
;
_journal_issue 41
_journal_name_full 'Dalton transactions (Cambridge, England : 2003)'
_journal_page_first 18101
_journal_page_last 18110
_journal_paper_doi 10.1039/c5dt02936h
_journal_volume 44
_journal_year 2015
_chemical_formula_sum 'C65 H123 N3 Nd3 O3 Si3'
_chemical_formula_weight 1511.65
_chemical_name_systematic
;
 ?
;
_space_group_crystal_system monoclinic
_space_group_IT_number 14
_space_group_name_Hall '-P 2yn'
_space_group_name_H-M_alt 'P 1 21/n 1'
_symmetry_space_group_name_Hall '-P 2yn'
_symmetry_space_group_name_H-M 'P 1 21/n 1'
_atom_sites_solution_hydrogens geom
_audit_creation_method SHELXL-2013
_audit_update_record
;
2015-09-10 deposited with the CCDC.
2015-09-14 downloaded from the CCDC.
;
_cell_angle_alpha 90
_cell_angle_beta 97.592(4)
_cell_angle_gamma 90
_cell_formula_units_Z 4
_cell_length_a 11.7297(6)
_cell_length_b 25.9702(18)
_cell_length_c 26.3476(14)
_cell_measurement_reflns_used 26272
_cell_measurement_temperature 173(2)
_cell_measurement_theta_max 29.24
_cell_measurement_theta_min 1.68
_cell_volume 7955.7(8)
_computing_cell_refinement X-AREA
_computing_data_collection X-AREA
_computing_data_reduction X-AREA
_computing_molecular_graphics 'POV-Ray v. 3.6/ORTEP3'
_computing_publication_material 'SHELXL-97 (Sheldrick, 1997)'
_computing_structure_refinement 'SHELXL-2013 (Sheldrick, 2013)'
_computing_structure_solution 'SHELXS-97 (Sheldrick, 1990)'
_diffrn_ambient_temperature 173(2)
_diffrn_measured_fraction_theta_full 0.996
_diffrn_measured_fraction_theta_max 0.996
_diffrn_measurement_device_type 'Stoe-IPDS II'
_diffrn_measurement_method Phi
_diffrn_radiation_monochromator graphite
_diffrn_radiation_source 'fine-focus sealed tube'
_diffrn_radiation_type MoK\a
_diffrn_radiation_wavelength 0.71073
_diffrn_reflns_av_R_equivalents 0.1341
_diffrn_reflns_av_unetI/netI 0.0991
_diffrn_reflns_laue_measured_fraction_full 0.996
_diffrn_reflns_laue_measured_fraction_max 0.996
_diffrn_reflns_limit_h_max 14
_diffrn_reflns_limit_h_min -14
_diffrn_reflns_limit_k_max 32
_diffrn_reflns_limit_k_min -32
_diffrn_reflns_limit_l_max 32
_diffrn_reflns_limit_l_min -32
_diffrn_reflns_number 93024
_diffrn_reflns_point_group_measured_fraction_full 0.996
_diffrn_reflns_point_group_measured_fraction_max 0.996
_diffrn_reflns_theta_full 25.242
_diffrn_reflns_theta_max 26.372
_diffrn_reflns_theta_min 2.934
_exptl_absorpt_coefficient_mu 2.012
_exptl_absorpt_correction_T_max 0.7521
_exptl_absorpt_correction_T_min 0.6330
_exptl_absorpt_correction_type numerical
_exptl_absorpt_process_details mulabs
_exptl_crystal_colour colourless
_exptl_crystal_density_diffrn 1.262
_exptl_crystal_description block
_exptl_crystal_F_000 3120
_exptl_crystal_size_max 0.250
_exptl_crystal_size_mid 0.200
_exptl_crystal_size_min 0.150
_refine_diff_density_max 1.090
_refine_diff_density_min -0.617
_refine_diff_density_rms 0.116
_refine_ls_extinction_coef 0.00016(6)
_refine_ls_extinction_expression Fc^*^=kFc[1+0.001xFc^2^\l^3^/sin(2\q)]^-1/4^
_refine_ls_extinction_method SHELXL
_refine_ls_goodness_of_fit_ref 1.035
_refine_ls_hydrogen_treatment constr
_refine_ls_matrix_type full
_refine_ls_number_parameters 705
_refine_ls_number_reflns 16213
_refine_ls_number_restraints 6
_refine_ls_restrained_S_all 1.035
_refine_ls_R_factor_all 0.1237
_refine_ls_R_factor_gt 0.0681
_refine_ls_shift/su_max 0.004
_refine_ls_shift/su_mean 0.000
_refine_ls_structure_factor_coef Fsqd
_refine_ls_weighting_details 'w=1/[\s^2^(Fo^2^)+(0.0566P)^2^+0.7204P] where P=(Fo^2^+2Fc^2^)/3'
_refine_ls_weighting_scheme calc
_refine_ls_wR_factor_gt 0.1196
_refine_ls_wR_factor_ref 0.1358
_reflns_Friedel_coverage 0.000
_reflns_number_gt 10222
_reflns_number_total 16213
_reflns_threshold_expression 'I > 2\s(I)'
_cod_data_source_file c5dt02936h2.cif
_cod_data_source_block dr143-abscorr
_cod_depositor_comments 'Adding full bibliography for 7036525--7036534.cif.'
_cod_database_code 7036531
_shelx_space_group_comment
;
The symmetry employed for this shelxl refinement is uniquely defined
by the following loop, which should always be used as a source of
symmetry information in preference to the above space-group names.
They are only intended as comments.
;
_shelx_estimated_absorpt_t_min 0.633
_shelx_estimated_absorpt_t_max 0.752
_shelxl_version_number 2013-3

loop_
_space_group_symop_operation_xyz
'x, y, z'
'-x+1/2, y+1/2, -z+1/2'
'-x, -y, -z'
'x-1/2, -y-1/2, z-1/2'

loop_
_atom_site_label
_atom_site_type_symbol
_atom_site_fract_x
_atom_site_fract_y
_atom_site_fract_z
_atom_site_U_iso_or_equiv
_atom_site_adp_type
_atom_site_occupancy
_atom_site_site_symmetry_order
_atom_site_calc_flag
_atom_site_refinement_flags_posn
_atom_site_refinement_flags_adp
_atom_site_refinement_flags_occupancy
_atom_site_disorder_assembly
_atom_site_disorder_group
C2 C 0.2614(7) 0.6428(3) 0.2780(3) 0.047(2) Uani 1 1 d . . . . .
H2A H 0.3331 0.6424 0.3025 0.056 Uiso 1 1 calc R U . . .
H2B H 0.2712 0.6600 0.2453 0.056 Uiso 1 1 calc R U . . .
C1 C -0.0161(6) 0.6119(3) 0.2458(3) 0.0395(18) Uani 1 1 d . . . . .
H1A H 0.0022 0.6441 0.2644 0.059 Uiso 1 1 calc R U . . .
H1B H -0.0886 0.5981 0.2547 0.059 Uiso 1 1 calc R U . . .
H1C H -0.0237 0.6184 0.2089 0.059 Uiso 1 1 calc R U . . .
C3 C 0.1354(8) 0.5805(3) 0.3641(3) 0.056(2) Uani 1 1 d . . . . .
H3A H 0.1398 0.6182 0.3657 0.084 Uiso 1 1 calc R U . . .
H3B H 0.2017 0.5657 0.3858 0.084 Uiso 1 1 calc R U . . .
H3C H 0.0642 0.5690 0.3763 0.084 Uiso 1 1 calc R U . . .
C4 C 0.0752(7) 0.7362(3) 0.2487(3) 0.046(2) Uani 1 1 d . . . . .
H4A H 0.0067 0.7582 0.2452 0.070 Uiso 1 1 calc R U . . .
H4B H 0.0807 0.7187 0.2162 0.070 Uiso 1 1 calc R U . . .
H4C H 0.1439 0.7574 0.2580 0.070 Uiso 1 1 calc R U . . .
C5 C 0.1919(7) 0.5662(3) 0.1755(3) 0.051(2) Uani 1 1 d . . . . .
H5A H 0.2685 0.5641 0.1954 0.077 Uiso 1 1 calc R U . . .
H5B H 0.1982 0.5608 0.1391 0.077 Uiso 1 1 calc R U . . .
H5C H 0.1422 0.5395 0.1872 0.077 Uiso 1 1 calc R U . . .
C6 C -0.1519(10) 0.3945(4) 0.2782(4) 0.087(4) Uani 1 1 d . . . . .
H6A H -0.0902 0.3738 0.2668 0.131 Uiso 1 1 calc R U . . .
H6B H -0.2244 0.3872 0.2564 0.131 Uiso 1 1 calc R U . . .
H6C H -0.1597 0.3860 0.3138 0.131 Uiso 1 1 calc R U . . .
C7 C -0.1479(9) 0.4971(5) 0.3337(4) 0.084(3) Uani 1 1 d . . . . .
H7A H -0.0958 0.4837 0.3629 0.126 Uiso 1 1 calc R U . . .
H7B H -0.2277 0.4901 0.3389 0.126 Uiso 1 1 calc R U . . .
H7C H -0.1367 0.5343 0.3310 0.126 Uiso 1 1 calc R U . . .
C8 C -0.2175(8) 0.4934(4) 0.2192(4) 0.081(3) Uani 1 1 d . . . . .
H8A H -0.2009 0.5301 0.2161 0.121 Uiso 1 1 calc R U . . .
H8B H -0.2970 0.4890 0.2262 0.121 Uiso 1 1 calc R U . . .
H8C H -0.2074 0.4758 0.1872 0.121 Uiso 1 1 calc R U . . .
C9 C 0.1051(7) 0.4359(3) 0.2623(3) 0.0437(19) Uani 1 1 d . . . . .
C10 C 0.1284(7) 0.4168(3) 0.2134(3) 0.048(2) Uani 1 1 d . . . . .
C11 C 0.2145(9) 0.3810(4) 0.2122(4) 0.070(3) Uani 1 1 d . . . . .
H11 H 0.2307 0.3692 0.1798 0.084 Uiso 1 1 calc R U . . .
C12 C 0.2767(11) 0.3619(4) 0.2545(4) 0.080(3) Uani 1 1 d . . . . .
H12 H 0.3338 0.3365 0.2516 0.097 Uiso 1 1 calc R U . . .
C13 C 0.2573(9) 0.3794(4) 0.3021(4) 0.069(3) Uani 1 1 d . . . . .
H13 H 0.3024 0.3663 0.3319 0.083 Uiso 1 1 calc R U . . .
C14 C 0.1723(8) 0.4161(3) 0.3072(3) 0.055(2) Uani 1 1 d . . . . .
C15 C 0.0560(8) 0.4348(3) 0.1652(3) 0.057(2) Uani 1 1 d . . . . .
H15 H 0.0263 0.4699 0.1718 0.068 Uiso 1 1 calc R U . . .
C16 C 0.1239(9) 0.4387(4) 0.1192(3) 0.071(3) Uani 1 1 d . . . . .
H16A H 0.1950 0.4581 0.1292 0.106 Uiso 1 1 calc R U . . .
H16B H 0.0772 0.4565 0.0910 0.106 Uiso 1 1 calc R U . . .
H16C H 0.1429 0.4041 0.1082 0.106 Uiso 1 1 calc R U . . .
C17 C -0.0480(10) 0.3991(5) 0.1519(4) 0.088(4) Uani 1 1 d . . . . .
H17A H -0.0212 0.3638 0.1474 0.132 Uiso 1 1 calc R U . . .
H17B H -0.0933 0.4108 0.1200 0.132 Uiso 1 1 calc R U . . .
H17C H -0.0959 0.3999 0.1796 0.132 Uiso 1 1 calc R U . . .
C18 C 0.1501(9) 0.4327(4) 0.3607(3) 0.065(3) Uani 1 1 d . . . . .
H18 H 0.1018 0.4646 0.3568 0.078 Uiso 1 1 calc R U . . .
C19 C 0.2601(11) 0.4456(4) 0.3960(4) 0.092(4) Uani 1 1 d . . . . .
H19A H 0.2404 0.4605 0.4279 0.138 Uiso 1 1 calc R U . . .
H19B H 0.3053 0.4705 0.3790 0.138 Uiso 1 1 calc R U . . .
H19C H 0.3052 0.4142 0.4037 0.138 Uiso 1 1 calc R U . . .
C20 C 0.0837(13) 0.3923(5) 0.3856(4) 0.108(5) Uani 1 1 d . . . . .
H20A H 0.1313 0.3614 0.3922 0.162 Uiso 1 1 calc R U . . .
H20B H 0.0135 0.3837 0.3628 0.162 Uiso 1 1 calc R U . . .
H20C H 0.0634 0.4056 0.4181 0.162 Uiso 1 1 calc R U . . .
C21 C -0.2470(9) 0.7406(4) 0.2562(4) 0.082(3) Uani 1 1 d . . . . .
H21A H -0.2107 0.7740 0.2649 0.123 Uiso 1 1 calc R U . . .
H21B H -0.3263 0.7460 0.2401 0.123 Uiso 1 1 calc R U . . .
H21C H -0.2038 0.7224 0.2323 0.123 Uiso 1 1 calc R U . . .
C22 C -0.3099(9) 0.6382(4) 0.2945(4) 0.079(3) Uani 1 1 d . . . . .
H22A H -0.2659 0.6233 0.2690 0.119 Uiso 1 1 calc R U . . .
H22B H -0.3901 0.6429 0.2793 0.119 Uiso 1 1 calc R U . . .
H22C H -0.3068 0.6151 0.3240 0.119 Uiso 1 1 calc R U . . .
C23 C -0.3482(10) 0.7329(5) 0.3559(5) 0.104(4) Uani 1 1 d . . . . .
H23A H -0.4153 0.7107 0.3572 0.156 Uiso 1 1 calc R U . . .
H23B H -0.3733 0.7662 0.3410 0.156 Uiso 1 1 calc R U . . .
H23C H -0.3086 0.7382 0.3907 0.156 Uiso 1 1 calc R U . . .
C24 C -0.0821(8) 0.7113(4) 0.3989(3) 0.055(2) Uani 1 1 d . . . . .
C25 C -0.0766(9) 0.6744(4) 0.4401(3) 0.065(3) Uani 1 1 d . . . . .
C26 C -0.0419(10) 0.6905(5) 0.4900(4) 0.083(3) Uani 1 1 d . . . . .
H26 H -0.0375 0.6659 0.5169 0.099 Uiso 1 1 calc R U . . .
C27 C -0.0137(10) 0.7406(5) 0.5018(4) 0.082(3) Uani 1 1 d . . . . .
H27 H 0.0106 0.7504 0.5362 0.098 Uiso 1 1 calc R U . . .
C28 C -0.0209(9) 0.7766(4) 0.4631(4) 0.071(3) Uani 1 1 d . . . . .
H28 H -0.0029 0.8116 0.4713 0.085 Uiso 1 1 calc R U . . .
C29 C -0.0539(8) 0.7627(4) 0.4124(3) 0.055(2) Uani 1 1 d . . . . .
C30 C -0.1159(12) 0.6192(4) 0.4298(4) 0.097(2) Uani 1 1 d . . . . .
H30 H -0.1071 0.6113 0.3934 0.116 Uiso 1 1 calc R U . . .
C31 C -0.0462(12) 0.5784(4) 0.4634(4) 0.097(2) Uani 1 1 d . . . . .
H31A H -0.0614 0.5443 0.4482 0.145 Uiso 1 1 calc R U . . .
H31B H -0.0689 0.5790 0.4978 0.145 Uiso 1 1 calc R U . . .
H31C H 0.0360 0.5862 0.4654 0.145 Uiso 1 1 calc R U . . .
C32 C -0.2430(11) 0.6131(4) 0.4353(4) 0.097(2) Uani 1 1 d . . . . .
H32A H -0.2546 0.6199 0.4708 0.145 Uiso 1 1 calc R U . . .
H32B H -0.2678 0.5780 0.4260 0.145 Uiso 1 1 calc R U . . .
H32C H -0.2883 0.6376 0.4126 0.145 Uiso 1 1 calc R U . . .
C33 C -0.0603(8) 0.8049(4) 0.3717(4) 0.065(3) Uani 1 1 d . . . . .
H33 H -0.0864 0.7888 0.3376 0.078 Uiso 1 1 calc R U . . .
C34 C 0.0561(9) 0.8302(4) 0.3692(4) 0.071(3) Uani 1 1 d . . . . .
H34A H 0.0784 0.8502 0.4005 0.106 Uiso 1 1 calc R U . . .
H34B H 0.0509 0.8531 0.3394 0.106 Uiso 1 1 calc R U . . .
H34C H 0.1140 0.8036 0.3662 0.106 Uiso 1 1 calc R U . . .
C35 C -0.1467(11) 0.8470(5) 0.3810(5) 0.106(4) Uani 1 1 d . . . . .
H35A H -0.1275 0.8607 0.4158 0.159 Uiso 1 1 calc R U . . .
H35B H -0.2244 0.8324 0.3771 0.159 Uiso 1 1 calc R U . . .
H35C H -0.1434 0.8748 0.3561 0.159 Uiso 1 1 calc R U . . .
C36 C -0.2614(8) 0.6342(4) 0.1344(4) 0.080(3) Uani 1 1 d . . . . .
H36A H -0.2326 0.6215 0.1687 0.120 Uiso 1 1 calc R U . . .
H36B H -0.3280 0.6137 0.1200 0.120 Uiso 1 1 calc R U . . .
H36C H -0.2841 0.6704 0.1364 0.120 Uiso 1 1 calc R U . . .
C37 C -0.1055(9) 0.5590(4) 0.0932(4) 0.081(3) Uani 1 1 d . . . . .
H37A H -0.0496 0.5531 0.0692 0.121 Uiso 1 1 calc R U . . .
H37B H -0.1744 0.5382 0.0829 0.121 Uiso 1 1 calc R U . . .
H37C H -0.0715 0.5493 0.1278 0.121 Uiso 1 1 calc R U . . .
C38 C -0.2108(10) 0.6448(4) 0.0253(4) 0.092(4) Uani 1 1 d . . . . .
H38A H -0.1579 0.6670 0.0094 0.138 Uiso 1 1 calc R U . . .
H38B H -0.2838 0.6630 0.0263 0.138 Uiso 1 1 calc R U . . .
H38C H -0.2247 0.6131 0.0053 0.138 Uiso 1 1 calc R U . . .
C39 C 0.0134(7) 0.7072(3) 0.0874(3) 0.047(2) Uani 1 1 d . . . . .
C40 C -0.0172(7) 0.7587(3) 0.0959(3) 0.052(2) Uani 1 1 d . . . . .
C41 C 0.0364(9) 0.7990(4) 0.0724(4) 0.070(3) Uani 1 1 d . . . . .
H41 H 0.0171 0.8337 0.0790 0.084 Uiso 1 1 calc R U . . .
C42 C 0.1162(10) 0.7889(5) 0.0401(4) 0.081(3) Uani 1 1 d . . . . .
H42 H 0.1517 0.8166 0.0246 0.098 Uiso 1 1 calc R U . . .
C43 C 0.1453(9) 0.7389(5) 0.0298(4) 0.072(3) Uani 1 1 d . . . . .
H43 H 0.1993 0.7324 0.0067 0.086 Uiso 1 1 calc R U . . .
C44 C 0.0965(7) 0.6982(4) 0.0530(3) 0.054(2) Uani 1 1 d . . . . .
C45 C -0.1104(7) 0.7722(4) 0.1285(3) 0.055(2) Uani 1 1 d . . . . .
H45 H -0.1126 0.7440 0.1542 0.066 Uiso 1 1 calc R U . . .
C46 C -0.0906(9) 0.8233(4) 0.1583(4) 0.069(3) Uani 1 1 d . . . . .
H46A H -0.0112 0.8246 0.1754 0.104 Uiso 1 1 calc R U . . .
H46B H -0.1438 0.8255 0.1840 0.104 Uiso 1 1 calc R U . . .
H46C H -0.1042 0.8523 0.1345 0.104 Uiso 1 1 calc R U . . .
C47 C -0.2269(8) 0.7734(4) 0.0956(4) 0.076(3) Uani 1 1 d . . . . .
H47A H -0.2282 0.8014 0.0706 0.114 Uiso 1 1 calc R U . . .
H47B H -0.2872 0.7793 0.1175 0.114 Uiso 1 1 calc R U . . .
H47C H -0.2406 0.7405 0.0777 0.114 Uiso 1 1 calc R U . . .
C48 C 0.1330(9) 0.6441(4) 0.0394(3) 0.067(3) Uani 1 1 d . . . . .
H48 H 0.0980 0.6199 0.0624 0.081 Uiso 1 1 calc R U . . .
C49 C 0.2609(9) 0.6346(5) 0.0478(4) 0.088(3) Uani 1 1 d . . . . .
H49A H 0.2984 0.6564 0.0245 0.132 Uiso 1 1 calc R U . . .
H49B H 0.2762 0.5983 0.0410 0.132 Uiso 1 1 calc R U . . .
H49C H 0.2913 0.6429 0.0833 0.132 Uiso 1 1 calc R U . . .
C50 C 0.0864(13) 0.6298(6) -0.0139(5) 0.127(5) Uani 1 1 d . . . . .
H50A H 0.0023 0.6318 -0.0181 0.191 Uiso 1 1 calc R U . . .
H50B H 0.1101 0.5946 -0.0209 0.191 Uiso 1 1 calc R U . . .
H50C H 0.1162 0.6536 -0.0379 0.191 Uiso 1 1 calc R U . . .
C51 C 0.4033(9) 0.4896(4) 0.2603(4) 0.078(3) Uani 1 1 d . . . . .
H51A H 0.4317 0.5088 0.2320 0.093 Uiso 1 1 calc R U . . .
H51B H 0.3500 0.4623 0.2456 0.093 Uiso 1 1 calc R U . . .
C52 C 0.5043(10) 0.4666(5) 0.2969(6) 0.107(4) Uani 1 1 d . . . . .
H52A H 0.4796 0.4355 0.3143 0.128 Uiso 1 1 calc R U . . .
H52B H 0.5691 0.4573 0.2781 0.128 Uiso 1 1 calc R U . . .
C53 C 0.5373(12) 0.5079(6) 0.3337(6) 0.127(5) Uani 1 1 d . . . . .
H53A H 0.6059 0.5262 0.3248 0.152 Uiso 1 1 calc R U . . .
H53B H 0.5559 0.4935 0.3687 0.152 Uiso 1 1 calc R U . . .
C54 C 0.4370(8) 0.5442(4) 0.3317(4) 0.080(3) Uani 1 1 d . . . . .
H54A H 0.4083 0.5458 0.3654 0.096 Uiso 1 1 calc R U . . .
H54B H 0.4597 0.5793 0.3222 0.096 Uiso 1 1 calc R U . . .
C55 C 0.3184(8) 0.7437(4) 0.3642(4) 0.066(3) Uani 1 1 d . . . . .
H55A H 0.2907 0.7709 0.3393 0.080 Uiso 1 1 calc R U . . .
H55B H 0.3723 0.7211 0.3486 0.080 Uiso 1 1 calc R U . . .
C56 C 0.3760(10) 0.7667(5) 0.4119(4) 0.083(3) Uani 1 1 d . . . . .
H56A H 0.3417 0.8004 0.4187 0.099 Uiso 1 1 calc R U . . .
H56B H 0.4594 0.7712 0.4106 0.099 Uiso 1 1 calc R U . . .
C57 C 0.3544(13) 0.7278(6) 0.4510(4) 0.126(5) Uani 1 1 d . . . . .
H57A H 0.3561 0.7442 0.4850 0.152 Uiso 1 1 calc R U . . .
H57B H 0.4133 0.7003 0.4534 0.152 Uiso 1 1 calc R U . . .
C58 C 0.2379(9) 0.7062(4) 0.4333(3) 0.076(3) Uani 1 1 d . . . . .
H58A H 0.2345 0.6692 0.4419 0.091 Uiso 1 1 calc R U . . .
H58B H 0.1780 0.7248 0.4493 0.091 Uiso 1 1 calc R U . . .
C59 C 0.3049(9) 0.7483(4) 0.1602(4) 0.074(2) Uani 1 1 d . . . . .
H59A H 0.3004 0.7675 0.1924 0.089 Uiso 0.720(11) 1 calc R U P A 1
H59B H 0.2420 0.7603 0.1341 0.089 Uiso 0.720(11) 1 calc R U P A 1
H59C H 0.2521 0.7682 0.1791 0.089 Uiso 0.280(11) 1 calc R U P A 2
H59D H 0.2894 0.7569 0.1233 0.089 Uiso 0.280(11) 1 calc R U P A 2
C60 C 0.4170(12) 0.7570(6) 0.1424(7) 0.074(2) Uani 0.720(11) 1 d . . P A 1
H60A H 0.4614 0.7835 0.1636 0.089 Uiso 0.720(11) 1 calc R U P A 1
H60B H 0.4066 0.7685 0.1063 0.089 Uiso 0.720(11) 1 calc R U P A 1
C61 C 0.4775(12) 0.7068(5) 0.1475(6) 0.074(2) Uani 0.720(11) 1 d . . P A 1
H61A H 0.4817 0.6917 0.1133 0.089 Uiso 0.720(11) 1 calc R U P A 1
H61B H 0.5567 0.7113 0.1652 0.089 Uiso 0.720(11) 1 calc R U P A 1
C60A C 0.428(3) 0.7579(15) 0.1810(18) 0.074(2) Uani 0.280(11) 1 d . . P A 2
H60C H 0.4688 0.7736 0.1544 0.089 Uiso 0.280(11) 1 calc R U P A 2
H60D H 0.4324 0.7819 0.2105 0.089 Uiso 0.280(11) 1 calc R U P A 2
C61A C 0.475(3) 0.7133(15) 0.1956(16) 0.074(2) Uani 0.280(11) 1 d . . P A 2
H61C H 0.4855 0.7116 0.2335 0.089 Uiso 0.280(11) 1 calc R U P A 2
H61D H 0.5513 0.7109 0.1841 0.089 Uiso 0.280(11) 1 calc R U P A 2
C62 C 0.4114(8) 0.6737(4) 0.1772(4) 0.071(3) Uani 1 1 d . . . . .
H62A H 0.4424 0.6749 0.2140 0.086 Uiso 0.720(11) 1 calc R U P A 1
H62B H 0.4128 0.6376 0.1652 0.086 Uiso 0.720(11) 1 calc R U P A 1
H62C H 0.4168 0.6450 0.2022 0.086 Uiso 0.280(11) 1 calc R U P A 2
H62D H 0.4358 0.6612 0.1449 0.086 Uiso 0.280(11) 1 calc R U P A 2
N1 N 0.0235(6) 0.4749(2) 0.2656(2) 0.0426(15) Uani 1 1 d . . . . .
N2 N -0.1121(6) 0.6953(3) 0.3478(2) 0.0493(17) Uani 1 1 d . . . . .
N3 N -0.0306(6) 0.6661(3) 0.1138(2) 0.0471(16) Uani 1 1 d . . . . .
Nd1 Nd 0.13676(4) 0.55009(2) 0.26915(2) 0.03987(13) Uani 1 1 d . . . . .
Nd2 Nd 0.06061(4) 0.66848(2) 0.31948(2) 0.03957(13) Uani 1 1 d . . . . .
Nd3 Nd 0.10321(4) 0.65718(2) 0.18804(2) 0.03896(12) Uani 1 1 d . . . . .
O1 O 0.3483(5) 0.5234(2) 0.2926(2) 0.0591(16) Uani 1 1 d . . . . .
O2 O 0.2223(5) 0.7139(2) 0.37799(19) 0.0502(14) Uani 1 1 d . . . . .
O3 O 0.2951(5) 0.6944(2) 0.1686(2) 0.0513(14) Uani 1 1 d . . . . .
Si1 Si -0.1162(2) 0.46499(10) 0.27339(10) 0.0587(7) Uani 1 1 d . . . . .
Si2 Si -0.2473(2) 0.70154(11) 0.31563(11) 0.0634(7) Uani 1 1 d . . . . .
Si3 Si -0.1456(2) 0.62845(11) 0.09229(9) 0.0592(7) Uani 1 1 d . . . . .
C100 C 0.1965(19) 0.0690(9) 0.9688(8) 0.081(6) Uiso 0.5 1 d . . P . .
H10A H 0.2262 0.1035 0.9778 0.122 Uiso 0.5 1 calc R U P . .
H10B H 0.1689 0.0676 0.9320 0.122 Uiso 0.5 1 calc R U P . .
H10C H 0.2579 0.0436 0.9771 0.122 Uiso 0.5 1 calc R U P . .
C101 C 0.1118(17) 0.0587(8) 0.9946(7) 0.068(5) Uiso 0.5 1 d . . P . .
H10D H 0.0546 0.0866 0.9876 0.082 Uiso 0.5 1 calc R U P . .
H10E H 0.1425 0.0609 1.0314 0.082 Uiso 0.5 1 calc R U P . .
C102 C 0.0487(10) 0.0090(7) 0.9868(6) 0.056(4) Uiso 0.5 1 d D . P . .
H10F H 0.1081 -0.0181 0.9929 0.067 Uiso 0.5 1 calc R U P . .
H10G H 0.0199 0.0077 0.9498 0.067 Uiso 0.5 1 calc R U P . .
C200 C 0.0201(18) 0.9978(8) 0.3809(7) 0.075(6) Uiso 0.5 1 d D . P . .
H20D H -0.0638 1.0000 0.3734 0.113 Uiso 0.33(2) 1 calc R U P B 1
H20E H 0.0493 0.9739 0.3568 0.113 Uiso 0.33(2) 1 calc R U P B 1
H20F H 0.0537 1.0320 0.3774 0.113 Uiso 0.33(2) 1 calc R U P B 1
H20G H -0.0274 0.9681 0.3688 0.113 Uiso 0.17(2) 1 calc R U P B 2
H20H H 0.0978 0.9861 0.3942 0.113 Uiso 0.17(2) 1 calc R U P B 2
H20I H 0.0242 1.0217 0.3524 0.113 Uiso 0.17(2) 1 calc R U P B 2
C201 C 0.052(3) 0.9787(14) 0.4342(9) 0.109(16) Uiso 0.33(2) 1 d D . P B 1
H20J H 0.0325 0.9417 0.4351 0.131 Uiso 0.33(2) 1 calc R U P B 1
H20K H 0.1369 0.9816 0.4429 0.131 Uiso 0.33(2) 1 calc R U P B 1
C20A C -0.031(5) 1.0241(19) 0.4219(10) 0.08(2) Uiso 0.17(2) 1 d D . P B 2
H20L H -0.0094 1.0609 0.4217 0.094 Uiso 0.17(2) 1 calc R U P B 2
H20M H -0.1160 1.0223 0.4136 0.094 Uiso 0.17(2) 1 calc R U P B 2
C202 C 0.000(2) 1.0045(10) 0.4730(7) 0.092(7) Uiso 0.5 1 d D . P . .
H20N H -0.0827 1.0053 0.4592 0.110 Uiso 0.33(2) 1 calc R U P B 1
H20O H 0.0269 1.0405 0.4713 0.110 Uiso 0.33(2) 1 calc R U P B 1
H20P H -0.0016 0.9677 0.4631 0.110 Uiso 0.17(2) 1 calc R U P B 2
H20Q H 0.0825 1.0135 0.4755 0.110 Uiso 0.17(2) 1 calc R U P B 2

loop_
_atom_site_aniso_label
_atom_site_aniso_U_11
_atom_site_aniso_U_22
_atom_site_aniso_U_33
_atom_site_aniso_U_23
_atom_site_aniso_U_13
_atom_site_aniso_U_12
C2 0.041(5) 0.061(5) 0.037(4) 0.003(4) -0.003(3) -0.003(4)
C1 0.043(5) 0.042(4) 0.033(4) -0.003(3) 0.004(3) -0.012(4)
C3 0.075(7) 0.046(5) 0.047(5) 0.011(4) 0.006(4) 0.005(5)
C4 0.051(5) 0.044(5) 0.043(4) -0.003(4) 0.004(4) 0.009(4)
C5 0.046(5) 0.065(6) 0.046(4) -0.003(4) 0.013(4) -0.009(4)
C6 0.102(9) 0.076(7) 0.086(7) -0.002(6) 0.022(7) -0.045(7)
C7 0.064(7) 0.095(8) 0.101(8) -0.008(7) 0.036(6) 0.001(6)
C8 0.044(6) 0.089(8) 0.106(8) 0.010(6) -0.001(5) -0.021(6)
C9 0.055(5) 0.033(4) 0.041(4) -0.001(3) 0.003(4) -0.005(4)
C10 0.056(5) 0.048(5) 0.041(4) -0.008(4) 0.010(4) -0.014(4)
C11 0.096(8) 0.050(6) 0.065(6) -0.013(5) 0.018(6) 0.020(6)
C12 0.106(9) 0.050(6) 0.089(8) -0.005(5) 0.027(7) 0.019(6)
C13 0.085(8) 0.055(6) 0.068(6) 0.001(5) 0.007(5) 0.015(6)
C14 0.069(6) 0.043(5) 0.053(5) 0.002(4) 0.004(4) 0.000(5)
C15 0.076(6) 0.052(5) 0.042(4) -0.012(4) 0.008(4) -0.011(5)
C16 0.103(8) 0.062(6) 0.051(5) -0.013(4) 0.025(5) -0.006(6)
C17 0.092(8) 0.112(9) 0.058(6) -0.027(6) 0.005(6) -0.034(7)
C18 0.100(8) 0.051(5) 0.043(5) 0.008(4) 0.009(5) -0.006(5)
C19 0.123(10) 0.088(8) 0.057(6) 0.003(6) -0.017(6) 0.010(7)
C20 0.170(14) 0.105(10) 0.052(6) 0.004(6) 0.028(7) -0.042(9)
C21 0.066(7) 0.085(8) 0.092(8) 0.009(6) -0.003(6) 0.012(6)
C22 0.052(6) 0.090(8) 0.096(8) 0.002(6) 0.012(5) -0.010(6)
C23 0.076(8) 0.121(11) 0.120(10) -0.024(8) 0.036(7) 0.017(8)
C24 0.054(6) 0.065(6) 0.048(5) 0.000(4) 0.023(4) 0.009(5)
C25 0.076(7) 0.079(7) 0.048(5) 0.000(5) 0.033(5) -0.001(6)
C26 0.107(9) 0.098(9) 0.047(6) 0.000(6) 0.026(6) 0.011(7)
C27 0.087(8) 0.116(10) 0.047(5) -0.013(6) 0.023(5) -0.002(7)
C28 0.074(7) 0.082(7) 0.061(6) -0.016(5) 0.023(5) -0.005(6)
C29 0.056(6) 0.060(6) 0.051(5) 0.006(4) 0.017(4) 0.012(5)
C30 0.150(7) 0.081(5) 0.072(4) 0.011(3) 0.063(5) 0.000(5)
C31 0.150(7) 0.081(5) 0.072(4) 0.011(3) 0.063(5) 0.000(5)
C32 0.150(7) 0.081(5) 0.072(4) 0.011(3) 0.063(5) 0.000(5)
C33 0.063(7) 0.052(6) 0.079(6) -0.003(5) 0.011(5) 0.017(5)
C34 0.078(7) 0.059(6) 0.078(6) 0.009(5) 0.023(5) 0.005(6)
C35 0.081(9) 0.080(8) 0.159(13) 0.020(8) 0.026(8) 0.025(7)
C36 0.050(6) 0.090(8) 0.095(8) 0.011(6) -0.008(5) -0.015(6)
C37 0.074(7) 0.073(7) 0.092(8) 0.002(6) 0.000(6) -0.017(6)
C38 0.097(9) 0.093(8) 0.073(7) 0.000(6) -0.038(6) -0.017(7)
C39 0.048(5) 0.054(5) 0.036(4) 0.004(4) -0.010(4) 0.000(4)
C40 0.049(5) 0.062(6) 0.039(4) 0.015(4) -0.010(4) -0.015(5)
C41 0.067(7) 0.068(7) 0.070(6) 0.016(5) -0.008(5) 0.002(5)
C42 0.072(8) 0.106(10) 0.067(6) 0.041(6) 0.012(6) -0.015(7)
C43 0.065(7) 0.097(9) 0.055(6) 0.016(6) 0.012(5) -0.003(6)
C44 0.047(5) 0.076(6) 0.037(4) 0.004(4) -0.004(4) -0.003(5)
C45 0.054(6) 0.060(6) 0.049(5) 0.003(4) 0.003(4) 0.003(5)
C46 0.081(7) 0.060(6) 0.063(6) 0.006(5) -0.003(5) 0.017(5)
C47 0.053(6) 0.088(8) 0.083(7) 0.005(6) -0.007(5) 0.017(6)
C48 0.075(7) 0.095(8) 0.032(4) -0.012(4) 0.005(4) 0.003(6)
C49 0.078(8) 0.118(10) 0.068(7) -0.018(6) 0.011(6) 0.019(7)
C50 0.143(13) 0.149(13) 0.081(8) -0.052(9) -0.017(8) 0.019(11)
C51 0.058(7) 0.075(7) 0.102(8) -0.007(6) 0.022(6) 0.005(6)
C52 0.059(7) 0.081(9) 0.180(14) 0.002(9) 0.012(8) 0.022(7)
C53 0.084(10) 0.142(14) 0.143(13) -0.012(11) -0.027(9) 0.045(9)
C54 0.040(5) 0.093(8) 0.099(8) 0.009(6) -0.022(5) -0.001(6)
C55 0.050(6) 0.077(7) 0.072(6) -0.014(5) 0.009(5) -0.018(5)
C56 0.072(7) 0.102(9) 0.074(7) -0.028(6) 0.009(6) -0.015(7)
C57 0.158(14) 0.149(13) 0.060(7) -0.003(8) -0.032(8) -0.029(11)
C58 0.088(8) 0.107(9) 0.030(4) 0.006(5) -0.003(5) -0.013(7)
C59 0.057(4) 0.074(5) 0.094(5) 0.008(4) 0.016(4) -0.005(4)
C60 0.057(4) 0.074(5) 0.094(5) 0.008(4) 0.016(4) -0.005(4)
C61 0.057(4) 0.074(5) 0.094(5) 0.008(4) 0.016(4) -0.005(4)
C60A 0.057(4) 0.074(5) 0.094(5) 0.008(4) 0.016(4) -0.005(4)
C61A 0.057(4) 0.074(5) 0.094(5) 0.008(4) 0.016(4) -0.005(4)
C62 0.050(6) 0.077(7) 0.090(7) 0.015(6) 0.017(5) 0.001(5)
N1 0.051(4) 0.040(4) 0.039(3) -0.003(3) 0.012(3) -0.009(3)
N2 0.045(4) 0.058(4) 0.048(4) -0.006(3) 0.017(3) 0.001(3)
N3 0.057(4) 0.046(4) 0.036(3) 0.004(3) -0.002(3) -0.002(3)
Nd1 0.0400(3) 0.0398(3) 0.0398(2) -0.00044(18) 0.00514(17) -0.0027(2)
Nd2 0.0395(2) 0.0447(3) 0.0350(2) -0.00244(18) 0.00686(17) 0.0006(2)
Nd3 0.0393(2) 0.0435(3) 0.0332(2) 0.00097(18) 0.00125(17) -0.0022(2)
O1 0.035(3) 0.058(4) 0.081(4) 0.009(3) -0.003(3) 0.005(3)
O2 0.044(3) 0.063(4) 0.042(3) -0.004(3) 0.000(2) -0.005(3)
O3 0.036(3) 0.059(4) 0.060(3) 0.013(3) 0.009(3) -0.003(3)
Si1 0.0536(16) 0.0633(17) 0.0618(15) -0.0017(12) 0.0167(12) -0.0151(13)
Si2 0.0475(15) 0.0733(19) 0.0727(17) 0.0003(14) 0.0196(13) 0.0083(14)
Si3 0.0537(16) 0.0696(17) 0.0495(14) 0.0034(12) -0.0109(11) -0.0088(14)

loop_
_atom_type_symbol
_atom_type_description
_atom_type_scat_dispersion_real
_atom_type_scat_dispersion_imag
_atom_type_scat_source
C C 0.0033 0.0016 'International Tables Vol C Tables 4.2.6.8 and 6.1.1.4'
H H 0.0000 0.0000 'International Tables Vol C Tables 4.2.6.8 and 6.1.1.4'
N N 0.0061 0.0033 'International Tables Vol C Tables 4.2.6.8 and 6.1.1.4'
O O 0.0106 0.0060 'International Tables Vol C Tables 4.2.6.8 and 6.1.1.4'
Si Si 0.0817 0.0704 'International Tables Vol C Tables 4.2.6.8 and 6.1.1.4'
Nd Nd -0.1943 3.0179 'International Tables Vol C Tables 4.2.6.8 and 6.1.1.4'

loop_
_geom_angle_atom_site_label_1
_geom_angle_atom_site_label_2
_geom_angle_atom_site_label_3
_geom_angle
_geom_angle_site_symmetry_1
_geom_angle_site_symmetry_3
Nd2 C2 Nd1 77.4(2) . .
Nd2 C2 Nd3 78.7(2) . .
Nd1 C2 Nd3 76.57(19) . .
Nd2 C2 H2A 115.6 . .
Nd1 C2 H2A 115.6 . .
Nd3 C2 H2A 162.2 . .
Nd2 C2 H2B 115.6 . .
Nd1 C2 H2B 115.6 . .
Nd3 C2 H2B 49.6 . .
H2A C2 H2B 112.7 . .
Nd1 C1 Nd3 90.6(3) . .
Nd1 C1 Nd2 90.8(2) . .
Nd3 C1 Nd2 91.3(2) . .
Nd1 C1 H1A 109.5 . .
Nd3 C1 H1A 78.4 . .
Nd1 C1 H1B 109.5 . .
Nd3 C1 H1B 153.3 . .
Nd2 C1 H1B 105.3 . .
H1A C1 H1B 109.5 . .
Nd1 C1 H1C 109.5 . .
Nd3 C1 H1C 45.3 . .
Nd2 C1 H1C 130.1 . .
H1A C1 H1C 109.5 . .
H1B C1 H1C 109.5 . .
Nd1 C3 Nd2 83.1(2) . .
Nd1 C3 H3A 109.5 . .
Nd1 C3 H3B 109.5 . .
Nd2 C3 H3B 141.5 . .
H3A C3 H3B 109.5 . .
Nd1 C3 H3C 109.5 . .
Nd2 C3 H3C 99.3 . .
H3A C3 H3C 109.5 . .
H3B C3 H3C 109.5 . .
Nd2 C4 Nd3 86.2(2) . .
Nd2 C4 H4A 109.5 . .
Nd3 C4 H4A 123.9 . .
Nd2 C4 H4B 109.5 . .
H4A C4 H4B 109.5 . .
Nd2 C4 H4C 109.5 . .
Nd3 C4 H4C 115.1 . .
H4A C4 H4C 109.5 . .
H4B C4 H4C 109.5 . .
Nd3 C5 Nd1 82.8(2) . .
Nd3 C5 H5A 109.5 . .
Nd1 C5 H5A 79.2 . .
Nd3 C5 H5B 109.5 . .
Nd1 C5 H5B 160.3 . .
H5A C5 H5B 109.5 . .
Nd3 C5 H5C 109.5 . .
Nd1 C5 H5C 51.0 . .
H5A C5 H5C 109.5 . .
H5B C5 H5C 109.5 . .
Si1 C6 H6A 109.5 . .
Si1 C6 H6B 109.5 . .
H6A C6 H6B 109.5 . .
Si1 C6 H6C 109.5 . .
H6A C6 H6C 109.5 . .
H6B C6 H6C 109.5 . .
Si1 C7 H7A 109.5 . .
Si1 C7 H7B 109.5 . .
H7A C7 H7B 109.5 . .
Si1 C7 H7C 109.5 . .
H7A C7 H7C 109.5 . .
H7B C7 H7C 109.5 . .
Si1 C8 H8A 109.5 . .
Si1 C8 H8B 109.5 . .
H8A C8 H8B 109.5 . .
Si1 C8 H8C 109.5 . .
H8A C8 H8C 109.5 . .
H8B C8 H8C 109.5 . .
N1 C9 C14 121.0(7) . .
N1 C9 C10 121.0(7) . .
C14 C9 C10 117.8(8) . .
N1 C9 Nd1 50.3(3) . .
C14 C9 Nd1 104.9(5) . .
C10 C9 Nd1 111.1(5) . .
C11 C10 C9 118.8(8) . .
C11 C10 C15 121.5(8) . .
C9 C10 C15 119.7(8) . .
C12 C11 C10 123.3(9) . .
C12 C11 H11 118.3 . .
C10 C11 H11 118.3 . .
C11 C12 C13 119.6(10) . .
C11 C12 H12 120.2 . .
C13 C12 H12 120.2 . .
C12 C13 C14 121.2(9) . .
C12 C13 H13 119.4 . .
C14 C13 H13 119.4 . .
C13 C14 C9 119.2(8) . .
C13 C14 C18 119.5(8) . .
C9 C14 C18 121.2(8) . .
C10 C15 C17 110.4(8) . .
C10 C15 C16 113.1(8) . .
C17 C15 C16 109.8(7) . .
C10 C15 H15 107.8 . .
C17 C15 H15 107.8 . .
C16 C15 H15 107.8 . .
C15 C16 H16A 109.5 . .
C15 C16 H16B 109.5 . .
H16A C16 H16B 109.5 . .
C15 C16 H16C 109.5 . .
H16A C16 H16C 109.5 . .
H16B C16 H16C 109.5 . .
C15 C17 H17A 109.5 . .
C15 C17 H17B 109.5 . .
H17A C17 H17B 109.5 . .
C15 C17 H17C 109.5 . .
H17A C17 H17C 109.5 . .
H17B C17 H17C 109.5 . .
C20 C18 C19 109.4(8) . .
C20 C18 C14 111.4(8) . .
C19 C18 C14 112.9(9) . .
C20 C18 H18 107.6 . .
C19 C18 H18 107.6 . .
C14 C18 H18 107.6 . .
C18 C19 H19A 109.5 . .
C18 C19 H19B 109.5 . .
H19A C19 H19B 109.5 . .
C18 C19 H19C 109.5 . .
H19A C19 H19C 109.5 . .
H19B C19 H19C 109.5 . .
C18 C20 H20A 109.5 . .
C18 C20 H20B 109.5 . .
H20A C20 H20B 109.5 . .
C18 C20 H20C 109.5 . .
H20A C20 H20C 109.5 . .
H20B C20 H20C 109.5 . .
Si2 C21 H21A 109.5 . .
Si2 C21 H21B 109.5 . .
H21A C21 H21B 109.5 . .
Si2 C21 H21C 109.5 . .
H21A C21 H21C 109.5 . .
H21B C21 H21C 109.5 . .
Si2 C22 H22A 109.5 . .
Si2 C22 H22B 109.5 . .
H22A C22 H22B 109.5 . .
Si2 C22 H22C 109.5 . .
H22A C22 H22C 109.5 . .
H22B C22 H22C 109.5 . .
Si2 C23 H23A 109.5 . .
Si2 C23 H23B 109.5 . .
H23A C23 H23B 109.5 . .
Si2 C23 H23C 109.5 . .
H23A C23 H23C 109.5 . .
H23B C23 H23C 109.5 . .
N2 C24 C29 122.8(8) . .
N2 C24 C25 120.2(8) . .
C29 C24 C25 117.0(8) . .
N2 C24 Nd2 47.8(4) . .
C29 C24 Nd2 112.7(6) . .
C25 C24 Nd2 107.4(6) . .
C26 C25 C24 119.4(10) . .
C26 C25 C30 119.8(9) . .
C24 C25 C30 120.7(8) . .
C27 C26 C25 122.2(10) . .
C27 C26 H26 118.9 . .
C25 C26 H26 118.9 . .
C26 C27 C28 119.3(10) . .
C26 C27 H27 120.4 . .
C28 C27 H27 120.4 . .
C27 C28 C29 121.1(10) . .
C27 C28 H28 119.4 . .
C29 C28 H28 119.4 . .
C28 C29 C24 121.0(8) . .
C28 C29 C33 118.0(9) . .
C24 C29 C33 120.9(8) . .
C25 C30 C32 111.0(10) . .
C25 C30 C31 114.8(11) . .
C32 C30 C31 109.0(9) . .
C25 C30 H30 107.2 . .
C32 C30 H30 107.2 . .
C31 C30 H30 107.2 . .
C30 C31 H31A 109.5 . .
C30 C31 H31B 109.5 . .
H31A C31 H31B 109.5 . .
C30 C31 H31C 109.5 . .
H31A C31 H31C 109.5 . .
H31B C31 H31C 109.5 . .
C30 C32 H32A 109.5 . .
C30 C32 H32B 109.5 . .
H32A C32 H32B 109.5 . .
C30 C32 H32C 109.5 . .
H32A C32 H32C 109.5 . .
H32B C32 H32C 109.5 . .
C34 C33 C29 112.2(8) . .
C34 C33 C35 108.3(8) . .
C29 C33 C35 111.8(9) . .
C34 C33 H33 108.1 . .
C29 C33 H33 108.1 . .
C35 C33 H33 108.1 . .
C33 C34 H34A 109.5 . .
C33 C34 H34B 109.5 . .
H34A C34 H34B 109.5 . .
C33 C34 H34C 109.5 . .
H34A C34 H34C 109.5 . .
H34B C34 H34C 109.5 . .
C33 C35 H35A 109.5 . .
C33 C35 H35B 109.5 . .
H35A C35 H35B 109.5 . .
C33 C35 H35C 109.5 . .
H35A C35 H35C 109.5 . .
H35B C35 H35C 109.5 . .
Si3 C36 H36A 109.5 . .
Si3 C36 H36B 109.5 . .
H36A C36 H36B 109.5 . .
Si3 C36 H36C 109.5 . .
H36A C36 H36C 109.5 . .
H36B C36 H36C 109.5 . .
Si3 C37 H37A 109.5 . .
Si3 C37 H37B 109.5 . .
H37A C37 H37B 109.5 . .
Si3 C37 H37C 109.5 . .
H37A C37 H37C 109.5 . .
H37B C37 H37C 109.5 . .
Si3 C38 H38A 109.5 . .
Si3 C38 H38B 109.5 . .
H38A C38 H38B 109.5 . .
Si3 C38 H38C 109.5 . .
H38A C38 H38C 109.5 . .
H38B C38 H38C 109.5 . .
N3 C39 C40 121.5(8) . .
N3 C39 C44 120.7(8) . .
C40 C39 C44 117.7(8) . .
N3 C39 Nd3 49.3(3) . .
C40 C39 Nd3 109.6(5) . .
C44 C39 Nd3 107.3(5) . .
C41 C40 C39 119.8(9) . .
C41 C40 C45 118.4(9) . .
C39 C40 C45 121.7(7) . .
C42 C41 C40 120.9(10) . .
C42 C41 H41 119.6 . .
C40 C41 H41 119.6 . .
C41 C42 C43 120.6(10) . .
C41 C42 H42 119.7 . .
C43 C42 H42 119.7 . .
C42 C43 C44 120.4(10) . .
C42 C43 H43 119.8 . .
C44 C43 H43 119.8 . .
C43 C44 C39 120.6(9) . .
C43 C44 C48 117.1(9) . .
C39 C44 C48 122.3(8) . .
C40 C45 C47 110.1(7) . .
C40 C45 C46 114.5(8) . .
C47 C45 C46 109.6(8) . .
C40 C45 H45 107.5 . .
C47 C45 H45 107.5 . .
C46 C45 H45 107.5 . .
C45 C46 H46A 109.5 . .
C45 C46 H46B 109.5 . .
H46A C46 H46B 109.5 . .
C45 C46 H46C 109.5 . .
H46A C46 H46C 109.5 . .
H46B C46 H46C 109.5 . .
C45 C47 H47A 109.5 . .
C45 C47 H47B 109.5 . .
H47A C47 H47B 109.5 . .
C45 C47 H47C 109.5 . .
H47A C47 H47C 109.5 . .
H47B C47 H47C 109.5 . .
C50 C48 C49 109.4(9) . .
C50 C48 C44 111.9(9) . .
C49 C48 C44 115.0(9) . .
C50 C48 H48 106.7 . .
C49 C48 H48 106.7 . .
C44 C48 H48 106.7 . .
C48 C49 H49A 109.5 . .
C48 C49 H49B 109.5 . .
H49A C49 H49B 109.5 . .
C48 C49 H49C 109.5 . .
H49A C49 H49C 109.5 . .
H49B C49 H49C 109.5 . .
C48 C50 H50A 109.5 . .
C48 C50 H50B 109.5 . .
H50A C50 H50B 109.5 . .
C48 C50 H50C 109.5 . .
H50A C50 H50C 109.5 . .
H50B C50 H50C 109.5 . .
O1 C51 C52 103.5(9) . .
O1 C51 H51A 111.1 . .
C52 C51 H51A 111.1 . .
O1 C51 H51B 111.1 . .
C52 C51 H51B 111.1 . .
H51A C51 H51B 109.0 . .
C53 C52 C51 104.2(10) . .
C53 C52 H52A 110.9 . .
C51 C52 H52A 110.9 . .
C53 C52 H52B 110.9 . .
C51 C52 H52B 110.9 . .
H52A C52 H52B 108.9 . .
C52 C53 C54 107.4(10) . .
C52 C53 H53A 110.2 . .
C54 C53 H53A 110.2 . .
C52 C53 H53B 110.2 . .
C54 C53 H53B 110.2 . .
H53A C53 H53B 108.5 . .
O1 C54 C53 105.8(9) . .
O1 C54 H54A 110.6 . .
C53 C54 H54A 110.6 . .
O1 C54 H54B 110.6 . .
C53 C54 H54B 110.6 . .
H54A C54 H54B 108.7 . .
O2 C55 C56 106.6(8) . .
O2 C55 H55A 110.4 . .
C56 C55 H55A 110.4 . .
O2 C55 H55B 110.4 . .
C56 C55 H55B 110.4 . .
H55A C55 H55B 108.6 . .
C55 C56 C57 102.4(9) . .
C55 C56 H56A 111.3 . .
C57 C56 H56A 111.3 . .
C55 C56 H56B 111.3 . .
C57 C56 H56B 111.3 . .
H56A C56 H56B 109.2 . .
C56 C57 C58 105.7(9) . .
C56 C57 H57A 110.6 . .
C58 C57 H57A 110.6 . .
C56 C57 H57B 110.6 . .
C58 C57 H57B 110.6 . .
H57A C57 H57B 108.7 . .
O2 C58 C57 104.4(8) . .
O2 C58 H58A 110.9 . .
C57 C58 H58A 110.9 . .
O2 C58 H58B 110.9 . .
C57 C58 H58B 110.9 . .
H58A C58 H58B 108.9 . .
O3 C59 C60 107.0(9) . .
O3 C59 C60A 101.6(17) . .
O3 C59 H59A 110.3 . .
C60 C59 H59A 110.3 . .
O3 C59 H59B 110.3 . .
C60 C59 H59B 110.3 . .
H59A C59 H59B 108.6 . .
O3 C59 H59C 111.5 . .
C60A C59 H59C 111.5 . .
O3 C59 H59D 111.5 . .
C60A C59 H59D 111.5 . .
H59C C59 H59D 109.3 . .
C59 C60 C61 106.0(11) . .
C59 C60 H60A 110.5 . .
C61 C60 H60A 110.5 . .
C59 C60 H60B 110.5 . .
C61 C60 H60B 110.5 . .
H60A C60 H60B 108.7 . .
C62 C61 C60 106.6(12) . .
C62 C61 H61A 110.4 . .
C60 C61 H61A 110.4 . .
C62 C61 H61B 110.4 . .
C60 C61 H61B 110.4 . .
H61A C61 H61B 108.6 . .
C61A C60A C59 108(3) . .
C61A C60A H60C 110.2 . .
C59 C60A H60C 110.2 . .
C61A C60A H60D 110.2 . .
C59 C60A H60D 110.2 . .
H60C C60A H60D 108.5 . .
C60A C61A C62 113(3) . .
C60A C61A H61C 109.1 . .
C62 C61A H61C 109.1 . .
C60A C61A H61D 109.1 . .
C62 C61A H61D 109.1 . .
H61C C61A H61D 107.8 . .
C61A C62 O3 103.7(18) . .
C61 C62 O3 104.6(9) . .
C61 C62 H62A 110.8 . .
O3 C62 H62A 110.8 . .
C61 C62 H62B 110.8 . .
O3 C62 H62B 110.8 . .
H62A C62 H62B 108.9 . .
C61A C62 H62C 111.0 . .
O3 C62 H62C 111.0 . .
C61A C62 H62D 111.0 . .
O3 C62 H62D 111.0 . .
H62C C62 H62D 109.0 . .
C9 N1 Si1 125.0(5) . .
C9 N1 Nd1 102.4(5) . .
Si1 N1 Nd1 132.0(4) . .
C24 N2 Si2 123.0(6) . .
C24 N2 Nd2 105.9(5) . .
Si2 N2 Nd2 130.8(3) . .
C39 N3 Si3 126.7(5) . .
C39 N3 Nd3 103.8(4) . .
Si3 N3 Nd3 129.2(3) . .
N1 Nd1 C1 98.3(2) . .
N1 Nd1 O1 107.9(2) . .
C1 Nd1 O1 153.8(2) . .
N1 Nd1 C3 102.3(2) . .
C1 Nd1 C3 86.9(2) . .
O1 Nd1 C3 88.8(2) . .
N1 Nd1 C5 107.3(2) . .
C1 Nd1 C5 85.6(2) . .
O1 Nd1 C5 85.4(2) . .
C3 Nd1 C5 150.2(3) . .
N1 Nd1 C2 176.0(2) . .
C1 Nd1 C2 79.2(2) . .
O1 Nd1 C2 74.7(2) . .
C3 Nd1 C2 74.5(3) . .
C5 Nd1 C2 75.8(2) . .
N1 Nd1 C9 27.3(2) . .
C1 Nd1 C9 124.0(2) . .
O1 Nd1 C9 81.7(2) . .
C3 Nd1 C9 109.9(2) . .
C5 Nd1 C9 98.2(2) . .
C2 Nd1 C9 156.0(2) . .
N1 Nd1 Nd3 128.09(15) . .
C1 Nd1 Nd3 45.49(17) . .
O1 Nd1 Nd3 112.83(13) . .
C3 Nd1 Nd3 109.18(18) . .
C5 Nd1 Nd3 48.04(18) . .
C2 Nd1 Nd3 52.02(15) . .
C9 Nd1 Nd3 138.43(14) . .
N1 Nd1 Nd2 124.80(16) . .
C1 Nd1 Nd2 45.53(16) . .
O1 Nd1 Nd2 115.54(14) . .
C3 Nd1 Nd2 48.90(18) . .
C5 Nd1 Nd2 108.52(18) . .
C2 Nd1 Nd2 51.24(17) . .
C9 Nd1 Nd2 148.81(16) . .
Nd3 Nd1 Nd2 61.358(13) . .
N2 Nd2 C1 100.5(2) . .
N2 Nd2 O2 105.8(2) . .
C1 Nd2 O2 153.6(2) . .
N2 Nd2 C4 99.7(2) . .
C1 Nd2 C4 83.8(2) . .
O2 Nd2 C4 90.4(2) . .
N2 Nd2 C3 111.1(3) . .
C1 Nd2 C3 84.4(2) . .
O2 Nd2 C3 87.4(2) . .
C4 Nd2 C3 148.5(3) . .
N2 Nd2 C2 174.6(2) . .
C1 Nd2 C2 78.0(2) . .
O2 Nd2 C2 75.61(19) . .
C4 Nd2 C2 75.0(2) . .
C3 Nd2 C2 74.0(3) . .
N2 Nd2 C24 26.3(2) . .
C1 Nd2 C24 124.8(3) . .
O2 Nd2 C24 81.4(2) . .
C4 Nd2 C24 109.9(2) . .
C3 Nd2 C24 100.8(2) . .
C2 Nd2 C24 156.6(2) . .
N2 Nd2 Nd1 130.63(17) . .
C1 Nd2 Nd1 43.67(17) . .
O2 Nd2 Nd1 115.11(13) . .
C4 Nd2 Nd1 106.21(17) . .
C3 Nd2 Nd1 47.96(17) . .
C2 Nd2 Nd1 51.39(16) . .
C24 Nd2 Nd1 140.08(18) . .
N2 Nd2 Nd3 124.56(16) . .
C1 Nd2 Nd3 44.23(17) . .
O2 Nd2 Nd3 115.62(12) . .
C4 Nd2 Nd3 47.66(17) . .
C3 Nd2 Nd3 106.09(18) . .
C2 Nd2 Nd3 51.01(15) . .
C24 Nd2 Nd3 148.43(16) . .
Nd1 Nd2 Nd3 59.150(12) . .
N3 Nd3 C1 100.8(2) . .
N3 Nd3 O3 107.7(2) . .
C1 Nd3 O3 151.4(2) . .
N3 Nd3 C5 102.5(2) . .
C1 Nd3 C5 85.2(2) . .
O3 Nd3 C5 86.6(2) . .
N3 Nd3 C4 107.6(2) . .
C1 Nd3 C4 82.7(2) . .
O3 Nd3 C4 90.6(2) . .
C5 Nd3 C4 149.1(2) . .
N3 Nd3 C2 178.0(2) . .
C1 Nd3 C2 77.6(2) . .
O3 Nd3 C2 73.8(2) . .
C5 Nd3 C2 76.1(2) . .
C4 Nd3 C2 73.6(2) . .
N3 Nd3 C39 27.0(2) . .
C1 Nd3 C39 125.5(2) . .
O3 Nd3 C39 82.9(2) . .
C5 Nd3 C39 112.1(2) . .
C4 Nd3 C39 98.1(2) . .
C2 Nd3 C39 154.9(2) . .
N3 Nd3 Nd1 126.55(16) . .
C1 Nd3 Nd1 43.87(17) . .
O3 Nd3 Nd1 113.04(12) . .
C5 Nd3 Nd1 49.14(17) . .
C4 Nd3 Nd1 105.08(16) . .
C2 Nd3 Nd1 51.41(16) . .
C39 Nd3 Nd1 151.42(16) . .
N3 Nd3 Nd2 129.34(17) . .
C1 Nd3 Nd2 44.46(16) . .
O3 Nd3 Nd2 113.65(12) . .
C5 Nd3 Nd2 107.76(17) . .
C4 Nd3 Nd2 46.16(16) . .
C2 Nd3 Nd2 50.29(16) . .
C39 Nd3 Nd2 137.64(17) . .
Nd1 Nd3 Nd2 59.492(12) . .
C51 O1 C54 108.0(7) . .
C51 O1 Nd1 121.2(5) . .
C54 O1 Nd1 129.9(6) . .
C55 O2 C58 108.9(6) . .
C55 O2 Nd2 129.1(5) . .
C58 O2 Nd2 121.5(5) . .
C59 O3 C62 107.1(7) . .
C59 O3 Nd3 119.6(5) . .
C62 O3 Nd3 131.2(5) . .
N1 Si1 C7 109.7(4) . .
N1 Si1 C8 111.8(4) . .
C7 Si1 C8 107.0(5) . .
N1 Si1 C6 112.5(5) . .
C7 Si1 C6 107.7(5) . .
C8 Si1 C6 107.9(5) . .
N2 Si2 C22 111.7(4) . .
N2 Si2 C21 111.4(4) . .
C22 Si2 C21 105.9(5) . .
N2 Si2 C23 112.0(5) . .
C22 Si2 C23 107.5(6) . .
C21 Si2 C23 108.1(6) . .
N3 Si3 C37 111.4(4) . .
N3 Si3 C36 111.3(4) . .
C37 Si3 C36 105.8(5) . .
N3 Si3 C38 112.9(4) . .
C37 Si3 C38 107.6(5) . .
C36 Si3 C38 107.6(5) . .
C101 C100 H10A 109.5 . .
C101 C100 H10B 109.5 . .
H10A C100 H10B 109.5 . .
C101 C100 H10C 109.5 . .
H10A C100 H10C 109.5 . .
H10B C100 H10C 109.5 . .
C100 C101 C102 120.4(18) . .
C100 C101 H10D 107.2 . .
C102 C101 H10D 107.2 . .
C100 C101 H10E 107.2 . .
C102 C101 H10E 107.2 . .
H10D C101 H10E 106.9 . .
C101 C102 C102 127.3(19) . 3_557
C101 C102 H10F 105.5 . .
C102 C102 H10F 105.5 3_557 .
C101 C102 H10G 105.5 . .
C102 C102 H10G 105.5 3_557 .
H10F C102 H10G 106.0 . .
C201 C200 H20D 109.5 . .
C201 C200 H20E 109.5 . .
H20D C200 H20E 109.5 . .
C201 C200 H20F 109.5 . .
H20D C200 H20F 109.5 . .
H20E C200 H20F 109.5 . .
C20A C200 H20G 109.5 . .
C20A C200 H20H 109.5 . .
H20G C200 H20H 109.5 . .
C20A C200 H20I 109.5 . .
H20G C200 H20I 109.5 . .
H20H C200 H20I 109.5 . .
C202 C201 C200 116(2) . .
C202 C201 H20J 108.3 . .
C200 C201 H20J 108.3 . .
C202 C201 H20K 108.3 . .
C200 C201 H20K 108.3 . .
H20J C201 H20K 107.4 . .
C202 C20A C200 116(2) . .
C202 C20A H20L 108.2 . .
C200 C20A H20L 108.2 . .
C202 C20A H20M 108.2 . .
C200 C20A H20M 108.2 . .
H20L C20A H20M 107.4 . .
C201 C202 C202 133(3) . 3_576
C202 C202 C20A 161(3) 3_576 .
C201 C202 H20N 103.9 . .
C202 C202 H20N 103.9 3_576 .
C201 C202 H20O 103.9 . .
C202 C202 H20O 103.9 3_576 .
H20N C202 H20O 105.4 . .
C202 C202 H20P 95.8 3_576 .
C20A C202 H20P 95.8 . .
C202 C202 H20Q 95.8 3_576 .
C20A C202 H20Q 95.8 . .
H20P C202 H20Q 103.3 . .

loop_
_geom_bond_atom_site_label_1
_geom_bond_atom_site_label_2
_geom_bond_distance
_geom_bond_site_symmetry_2
C2 Nd2 2.805(8) .
C2 Nd1 2.811(8) .
C2 Nd3 2.834(7) .
C2 H2A 0.9900 .
C2 H2B 0.9900 .
C1 Nd1 2.424(8) .
C1 Nd3 2.495(7) .
C1 Nd2 2.505(7) .
C1 H1A 0.9800 .
C1 H1B 0.9800 .
C1 H1C 0.9800 .
C3 Nd1 2.626(8) .
C3 Nd2 2.664(8) .
C3 H3A 0.9800 .
C3 H3B 0.9800 .
C3 H3C 0.9800 .
C4 Nd2 2.585(8) .
C4 Nd3 2.649(8) .
C4 H4A 0.9800 .
C4 H4B 0.9800 .
C4 H4C 0.9800 .
C5 Nd3 2.622(9) .
C5 Nd1 2.666(8) .
C5 H5A 0.9800 .
C5 H5B 0.9800 .
C5 H5C 0.9800 .
C6 Si1 1.885(10) .
C6 H6A 0.9800 .
C6 H6B 0.9800 .
C6 H6C 0.9800 .
C7 Si1 1.875(10) .
C7 H7A 0.9800 .
C7 H7B 0.9800 .
C7 H7C 0.9800 .
C8 Si1 1.882(10) .
C8 H8A 0.9800 .
C8 H8B 0.9800 .
C8 H8C 0.9800 .
C9 N1 1.404(10) .
C9 C14 1.429(11) .
C9 C10 1.439(10) .
C9 Nd1 2.991(8) .
C10 C11 1.376(12) .
C10 C15 1.506(11) .
C11 C12 1.344(14) .
C11 H11 0.9500 .
C12 C13 1.382(13) .
C12 H12 0.9500 .
C13 C14 1.397(13) .
C13 H13 0.9500 .
C14 C18 1.530(12) .
C15 C17 1.535(13) .
C15 C16 1.539(12) .
C15 H15 1.0000 .
C16 H16A 0.9800 .
C16 H16B 0.9800 .
C16 H16C 0.9800 .
C17 H17A 0.9800 .
C17 H17B 0.9800 .
C17 H17C 0.9800 .
C18 C20 1.507(14) .
C18 C19 1.524(14) .
C18 H18 1.0000 .
C19 H19A 0.9800 .
C19 H19B 0.9800 .
C19 H19C 0.9800 .
C20 H20A 0.9800 .
C20 H20B 0.9800 .
C20 H20C 0.9800 .
C21 Si2 1.867(11) .
C21 H21A 0.9800 .
C21 H21B 0.9800 .
C21 H21C 0.9800 .
C22 Si2 1.856(11) .
C22 H22A 0.9800 .
C22 H22B 0.9800 .
C22 H22C 0.9800 .
C23 Si2 1.877(11) .
C23 H23A 0.9800 .
C23 H23B 0.9800 .
C23 H23C 0.9800 .
C24 N2 1.408(10) .
C24 C29 1.410(12) .
C24 C25 1.442(12) .
C24 Nd2 3.056(8) .
C25 C26 1.390(13) .
C25 C30 1.520(15) .
C26 C27 1.367(15) .
C26 H26 0.9500 .
C27 C28 1.378(14) .
C27 H27 0.9500 .
C28 C29 1.389(12) .
C28 H28 0.9500 .
C29 C33 1.528(12) .
C30 C32 1.524(17) .
C30 C31 1.542(16) .
C30 H30 1.0000 .
C31 H31A 0.9800 .
C31 H31B 0.9800 .
C31 H31C 0.9800 .
C32 H32A 0.9800 .
C32 H32B 0.9800 .
C32 H32C 0.9800 .
C33 C34 1.525(13) .
C33 C35 1.533(14) .
C33 H33 1.0000 .
C34 H34A 0.9800 .
C34 H34B 0.9800 .
C34 H34C 0.9800 .
C35 H35A 0.9800 .
C35 H35B 0.9800 .
C35 H35C 0.9800 .
C36 Si3 1.868(11) .
C36 H36A 0.9800 .
C36 H36B 0.9800 .
C36 H36C 0.9800 .
C37 Si3 1.862(11) .
C37 H37A 0.9800 .
C37 H37B 0.9800 .
C37 H37C 0.9800 .
C38 Si3 1.877(10) .
C38 H38A 0.9800 .
C38 H38B 0.9800 .
C38 H38C 0.9800 .
C39 N3 1.409(10) .
C39 C40 1.410(12) .
C39 C44 1.436(12) .
C39 Nd3 3.015(7) .
C40 C41 1.406(12) .
C40 C45 1.517(12) .
C41 C42 1.372(14) .
C41 H41 0.9500 .
C42 C43 1.379(15) .
C42 H42 0.9500 .
C43 C44 1.383(13) .
C43 H43 0.9500 .
C44 C48 1.523(13) .
C45 C47 1.518(12) .
C45 C46 1.545(12) .
C45 H45 1.0000 .
C46 H46A 0.9800 .
C46 H46B 0.9800 .
C46 H46C 0.9800 .
C47 H47A 0.9800 .
C47 H47B 0.9800 .
C47 H47C 0.9800 .
C48 C50 1.485(13) .
C48 C49 1.508(14) .
C48 H48 1.0000 .
C49 H49A 0.9800 .
C49 H49B 0.9800 .
C49 H49C 0.9800 .
C50 H50A 0.9800 .
C50 H50B 0.9800 .
C50 H50C 0.9800 .
C51 O1 1.434(11) .
C51 C52 1.546(15) .
C51 H51A 0.9900 .
C51 H51B 0.9900 .
C52 C53 1.464(17) .
C52 H52A 0.9900 .
C52 H52B 0.9900 .
C53 C54 1.504(15) .
C53 H53A 0.9900 .
C53 H53B 0.9900 .
C54 O1 1.468(10) .
C54 H54A 0.9900 .
C54 H54B 0.9900 .
C55 O2 1.453(10) .
C55 C56 1.472(12) .
C55 H55A 0.9900 .
C55 H55B 0.9900 .
C56 C57 1.488(16) .
C56 H56A 0.9900 .
C56 H56B 0.9900 .
C57 C58 1.493(16) .
C57 H57A 0.9900 .
C57 H57B 0.9900 .
C58 O2 1.459(9) .
C58 H58A 0.9900 .
C58 H58B 0.9900 .
C59 O3 1.424(11) .
C59 C60 1.471(16) .
C59 C60A 1.49(4) .
C59 H59A 0.9900 .
C59 H59B 0.9900 .
C59 H59C 0.9900 .
C59 H59D 0.9900 .
C60 C61 1.480(19) .
C60 H60A 0.9900 .
C60 H60B 0.9900 .
C61 C62 1.456(16) .
C61 H61A 0.9900 .
C61 H61B 0.9900 .
C60A C61A 1.32(5) .
C60A H60C 0.9900 .
C60A H60D 0.9900 .
C61A C62 1.32(4) .
C61A H61C 0.9900 .
C61A H61D 0.9900 .
C62 O3 1.457(10) .
C62 H62A 0.9900 .
C62 H62B 0.9900 .
C62 H62C 0.9900 .
C62 H62D 0.9900 .
N1 Si1 1.699(7) .
N1 Nd1 2.356(6) .
N2 Si2 1.705(7) .
N2 Nd2 2.354(6) .
N3 Si3 1.702(7) .
N3 Nd3 2.352(6) .
Nd1 O1 2.572(5) .
Nd1 Nd3 3.4979(6) .
Nd1 Nd2 3.5103(6) .
Nd2 O2 2.568(5) .
Nd2 Nd3 3.5758(6) .
Nd3 O3 2.562(5) .
C100 C101 1.30(3) .
C100 H10A 0.9800 .
C100 H10B 0.9800 .
C100 H10C 0.9800 .
C101 C102 1.49(2) .
C101 H10D 0.9900 .
C101 H10E 0.9900 .
C102 C102 1.489(10) 3_557
C102 H10F 0.9900 .
C102 H10G 0.9900 .
C200 C20A 1.473(19) .
C200 C201 1.491(18) .
C200 H20D 0.9800 .
C200 H20E 0.9800 .
C200 H20F 0.9800 .
C200 H20G 0.9800 .
C200 H20H 0.9800 .
C200 H20I 0.9800 .
C201 C202 1.426(18) .
C201 H20J 0.9900 .
C201 H20K 0.9900 .
C20A C202 1.442(19) .
C20A H20L 0.9900 .
C20A H20M 0.9900 .
C202 C202 1.44(4) 3_576
C202 H20N 0.9900 .
C202 H20O 0.9900 .
C202 H20P 0.9900 .
C202 H20Q 0.9900 .
